data_7124541
loop_
_publ_author_name
'Landovsk\'y, Tom\'a\<s'
'Eigner, V\'aclav'
'Babor, Martin'
'Tichotov\'a, Mark\'eta'
'Dvo\<r\'akov\'a, Hana'
'Lhot\'ak, Pavel'

_publ_section_title
;
 Regioselective S<sub>N</sub>Ar reaction of the phenoxathiin-based
 thiacalixarene as a route to a novel macrocyclic skeleton.
;
_journal_issue 1
_journal_name_full 'Chemical communications (Cambridge, England)'
_journal_page_first 78
_journal_page_last 81
_journal_paper_doi 10.1039/c9cc08335a
_journal_volume 56
_journal_year 2019
_chemical_formula_moiety 'C46 H60 O13 S4, C H3 N O2'
_chemical_formula_sum 'C47 H63 N O15 S4'
_chemical_formula_weight 1010.27
_space_group_IT_number 14
_space_group_name_Hall '-P 2ybc'
_space_group_name_H-M_alt 'P 1 21/c 1'
_symmetry_cell_setting monoclinic
_symmetry_space_group_name_Hall '-P 2ybc'
_symmetry_space_group_name_H-M 'P 1 21/c 1'
_atom_sites_solution_hydrogens difmap
_atom_sites_solution_primary other
_audit_update_record
;
2019-07-29 deposited with the CCDC.	2019-11-22 downloaded from the CCDC.
;
_cell_angle_alpha 90
_cell_angle_beta 103.8797(9)
_cell_angle_gamma 90
_cell_formula_units_Z 4
_cell_length_a 18.5665(5)
_cell_length_b 21.0808(6)
_cell_length_c 13.5866(4)
_cell_measurement_reflns_used 163
_cell_measurement_temperature 180
_cell_measurement_theta_max 58
_cell_measurement_theta_min 13
_cell_volume 5162.5(3)
_computing_cell_refinement 'USER DEFINED CELL REFINEMENT'
_computing_data_collection 'USER DEFINED DATA COLLECTION'
_computing_data_reduction 'USER DEFINED DATA REDUCTION'
_computing_molecular_graphics 'CAMERON (Watkin et al., 1996)'
_computing_publication_material 'CRYSTALS (Betteridge et al., 2003)'
_computing_structure_refinement 'CRYSTALS (Betteridge et al., 2003)'
_computing_structure_solution 'Superflip (Palatinus & Chapuis, 2007)'
_diffrn_ambient_temperature 180
_diffrn_measured_fraction_theta_full 1.000
_diffrn_measured_fraction_theta_max 1.000
_diffrn_measurement_device Serial
_diffrn_measurement_device_type Unknown
_diffrn_measurement_method \w
_diffrn_radiation_monochromator graphite
_diffrn_radiation_type 'Cu K\a'
_diffrn_radiation_wavelength 1.54180
_diffrn_reflns_av_R_equivalents 0.035
_diffrn_reflns_limit_h_max 22
_diffrn_reflns_limit_h_min -21
_diffrn_reflns_limit_k_max 26
_diffrn_reflns_limit_k_min -26
_diffrn_reflns_limit_l_max 16
_diffrn_reflns_limit_l_min -16
_diffrn_reflns_number 94775
_diffrn_reflns_theta_full 72.225
_diffrn_reflns_theta_max 72.225
_diffrn_reflns_theta_min 2.451
_diffrn_standards_number 0
_exptl_absorpt_coefficient_mu 2.238
_exptl_absorpt_correction_T_max 0.60
_exptl_absorpt_correction_T_min 0.45
_exptl_absorpt_correction_type multi-scan
_exptl_absorpt_process_details 'DENZO/SCALEPACK (Otwinowski & Minor, 1997)'
_exptl_crystal_colour colorless
_exptl_crystal_density_diffrn 1.300
_exptl_crystal_density_method 'not measured'
_exptl_crystal_description block
_exptl_crystal_F_000 2143.986
_exptl_crystal_size_max 0.510
_exptl_crystal_size_mid 0.357
_exptl_crystal_size_min 0.228
_refine_diff_density_max 0.55
_refine_diff_density_min -0.36
_refine_ls_extinction_coef 89(7)
_refine_ls_extinction_method 'Larson (1970), Equation 22'
_refine_ls_goodness_of_fit_ref 1.0066
_refine_ls_hydrogen_treatment constr
_refine_ls_matrix_type full
_refine_ls_number_parameters 633
_refine_ls_number_reflns 10175
_refine_ls_number_restraints 46
_refine_ls_R_factor_all 0.0390
_refine_ls_R_factor_gt 0.0357
_refine_ls_shift/su_max 0.0016695
_refine_ls_shift/su_mean 0.0001106
_refine_ls_structure_factor_coef Fsqd
_refine_ls_weighting_details
;
 Method= Modified Sheldrick 
 w=1/[\s^2^(F^2^) + ( 0.05P)^2^ + 3.85P] 
 ,where P=(max(Fo^2^,0) + 2Fc^2^)/3 
;
_refine_ls_weighting_scheme calc
_refine_ls_wR_factor_all 0.0943
_refine_ls_wR_factor_gt 0.0910
_refine_ls_wR_factor_ref 0.0943
_reflns_limit_h_max 22
_reflns_limit_h_min -22
_reflns_limit_k_max 26
_reflns_limit_k_min 0
_reflns_limit_l_max 16
_reflns_limit_l_min 0
_reflns_number_gt 9358
_reflns_number_total 10176
_reflns_threshold_expression I>2.0\s(I)
_oxford_diffrn_Wilson_B_factor 1.66
_oxford_diffrn_Wilson_scale 83.96
_oxford_refine_ls_r_factor_ref 0.0390
_oxford_refine_ls_scale 0.10970(3)
_oxford_reflns_number_all 10175
_oxford_reflns_threshold_expression_ref I>-3.0\s(I)
_cod_data_source_file c9cc08335a2.cif
_cod_data_source_block TL430b
_cod_depositor_comments
;
The following automatic conversions were performed:

data item '_atom_sites_solution_primary' value 'Other' was changed to
'other' in accordance with the
/home/data/users/saulius/crontab/automatic-downloads/rss-feeds/RSC/lib/dictionaries/cif_core.dic
dictionary named 'cif_core.dic' version 2.4.2 last updated on
2011-04-26.

Automatic conversion script
Id: cif_fix_values 6909 2019-04-08 15:41:33Z antanas 

 Adding full bibliography for 7124541--7124542.cif.
;
_cod_original_sg_symbol_H-M 'P 21/c '
_cod_database_code 7124541

loop_
_symmetry_equiv_pos_as_xyz
x,y,z
-x,-y,-z
x,-y+1/2,z+1/2
-x,y+1/2,-z+1/2

loop_
_atom_site_label
_atom_site_type_symbol
_atom_site_fract_x
_atom_site_fract_y
_atom_site_fract_z
_atom_site_U_iso_or_equiv
_atom_site_occupancy
_atom_site_adp_type
_atom_site_refinement_flags_posn
_atom_site_refinement_flags_adp
_atom_site_refinement_flags_occupancy
_atom_site_disorder_assembly
_atom_site_disorder_group
C1 C 0.21075(9) 0.40163(7) 0.09681(12) 0.0208 1.0000 Uani . . . . .
S2 S 0.11352(2) 0.413713(19) 0.05464(3) 0.0229 1.0000 Uani . . . . .
C3 C 0.09543(8) 0.45576(8) -0.06250(12) 0.0210 1.0000 Uani . . . . .
C4 C 0.04707(9) 0.42594(8) -0.14358(12) 0.0231 1.0000 Uani . . . . .
C5 C 0.02157(9) 0.45634(8) -0.23564(12) 0.0245 1.0000 Uani . . . . .
C6 C 0.04510(9) 0.51824(8) -0.24345(13) 0.0253 1.0000 Uani . . . . .
C7 C 0.09355(9) 0.54844(7) -0.16321(12) 0.0223 1.0000 Uani . . . . .
S8 S 0.11006(2) 0.630291(18) -0.18260(3) 0.0250 1.0000 Uani . . . . .
C9 C 0.20571(9) 0.64426(7) -0.17431(12) 0.0211 1.0000 Uani . . . . .
C10 C 0.23444(9) 0.70094(7) -0.12859(13) 0.0243 1.0000 Uani . . . . .
C11 C 0.30587(9) 0.72111(7) -0.12951(13) 0.0234 1.0000 Uani . . . . .
C12 C 0.34871(9) 0.68073(7) -0.17318(12) 0.0209 1.0000 Uani . . . . .
C13 C 0.31985(8) 0.62373(7) -0.21795(11) 0.0182 1.0000 Uani . . . . .
S14 S 0.38041(2) 0.571937(16) -0.26202(3) 0.0167 1.0000 Uani . . . . .
C15 C 0.38263(8) 0.50281(7) -0.18715(11) 0.0165 1.0000 Uani . . . . .
C16 C 0.37438(9) 0.44473(7) -0.23640(11) 0.0200 1.0000 Uani . . . . .
C17 C 0.38058(9) 0.38709(7) -0.18554(11) 0.0195 1.0000 Uani . . . . .
C18 C 0.39310(8) 0.39153(7) -0.07780(11) 0.0164 1.0000 Uani . . . . .
S19 S 0.38752(2) 0.328395(16) 0.00870(3) 0.0170 1.0000 Uani . . . . .
C20 C 0.32647(9) 0.36061(7) 0.08013(11) 0.0176 1.0000 Uani . . . . .
C21 C 0.35901(8) 0.38161(7) 0.17787(11) 0.0181 1.0000 Uani . . . . .
C22 C 0.31890(9) 0.41401(7) 0.23661(11) 0.0195 1.0000 Uani . . . . .
C23 C 0.24445(9) 0.42488(8) 0.19296(12) 0.0220 1.0000 Uani . . . . .
C24 C 0.25018(9) 0.36768(7) 0.03887(11) 0.0195 1.0000 Uani . . . . .
C25 C 0.41106(8) 0.45000(7) -0.02782(11) 0.0160 1.0000 Uani . . . . .
C26 C 0.40171(8) 0.50688(7) -0.08232(11) 0.0159 1.0000 Uani . . . . .
C27 C 0.24734(9) 0.60499(7) -0.22198(11) 0.0191 1.0000 Uani . . . . .
C28 C 0.12119(9) 0.51726(8) -0.07088(12) 0.0217 1.0000 Uani . . . . .
O29 O 0.09184(7) 0.45396(7) 0.12781(9) 0.0339 1.0000 Uani . . . . .
O30 O 0.07840(7) 0.35284(6) 0.03408(9) 0.0318 1.0000 Uani . . . . .
O31 O 0.45954(6) 0.32266(5) 0.07744(8) 0.0234 1.0000 Uani . . . . .
O32 O 0.35477(7) 0.27236(5) -0.04225(8) 0.0253 1.0000 Uani . . . . .
O33 O 0.45326(6) 0.60015(5) -0.23662(8) 0.0216 1.0000 Uani . . . . .
O34 O 0.34994(7) 0.55498(5) -0.36612(8) 0.0240 1.0000 Uani . . . . .
O35 O 0.09086(8) 0.66624(6) -0.10286(12) 0.0388 1.0000 Uani . . . . .
O36 O 0.07147(7) 0.64393(6) -0.28558(11) 0.0367 1.0000 Uani . . . . .
C37 C -0.03177(10) 0.42459(9) -0.32777(13) 0.0298 1.0000 Uani . . . . .
C38 C -0.10017(12) 0.46510(12) -0.36100(16) 0.0474 1.0000 Uani . . . . .
C39 C 0.00937(13) 0.41915(11) -0.41324(15) 0.0442 1.0000 Uani . . . . .
C40 C -0.05387(13) 0.35799(11) -0.30120(16) 0.0459 1.0000 Uani . . . . .
C41 C 0.35828(9) 0.44061(8) 0.34084(12) 0.0243 1.0000 Uani . . . . .
C42 C 0.30363(12) 0.45885(12) 0.40335(14) 0.0429 1.0000 Uani . . . . .
C43 C 0.40207(13) 0.49979(10) 0.32307(15) 0.0438 1.0000 Uani . . . . .
C44 C 0.41296(11) 0.39199(10) 0.40002(13) 0.0354 1.0000 Uani . . . . .
C45 C 0.38048(11) 0.32588(8) -0.24847(12) 0.0284 1.0000 Uani . . . . .
C46 C 0.30623(12) 0.29092(9) -0.26628(15) 0.0399 1.0000 Uani . . . . .
C47 C 0.39304(16) 0.34302(9) -0.35394(15) 0.0492 1.0000 Uani . . . . .
C48 C 0.44673(11) 0.28368(8) -0.19904(14) 0.0332 1.0000 Uani . . . . .
C49 C 0.33611(10) 0.78413(8) -0.07931(16) 0.0332 1.0000 Uani . . . . .
C50 C 0.27854(12) 0.83646(9) -0.1102(2) 0.0466 1.0000 Uani . . . . .
C51 C 0.40762(14) 0.80345(11) -0.1060(3) 0.0726 1.0000 Uani . . . . .
C52 C 0.35025(18) 0.77612(12) 0.0374(2) 0.0667 1.0000 Uani . . . . .
O53 O 0.17561(7) 0.54335(6) 0.00369(9) 0.0300 1.0000 Uani . . . . .
C54 C 0.15397(15) 0.58174(11) 0.07993(17) 0.0515 1.0000 Uani . . . . .
O55 O 0.21515(7) 0.34504(6) -0.05468(8) 0.0268 1.0000 Uani D U . . .
O59 O 0.43775(6) 0.45611(5) 0.07361(7) 0.0188 1.0000 Uani . . . . .
O60 O 0.41734(6) 0.56441(5) -0.03659(8) 0.0205 1.0000 Uani . . . . .
C61 C 0.37769(12) 0.58040(8) 0.03918(14) 0.0348 1.0000 Uani . . . . .
O62 O 0.22066(6) 0.54774(5) -0.26205(9) 0.0242 1.0000 Uani . . . . .
C63 C 0.18608(11) 0.54778(10) -0.36967(14) 0.0366 1.0000 Uani . . . . .
C64 C 0.04323(12) 0.74876(11) -0.44407(18) 0.0460 1.0000 Uani . . . . .
N65 N 0.12353(10) 0.73866(8) -0.41410(13) 0.0379 1.0000 Uani . . . . .
O66 O 0.14983(10) 0.69832(9) -0.45794(14) 0.0570 1.0000 Uani . . . . .
O67 O 0.15966(12) 0.77093(8) -0.34634(14) 0.0649 1.0000 Uani . . . . .
H541 H 0.1799 0.6211 0.0833 0.0774 1.0000 Uiso R . . . .
H542 H 0.1023 0.5898 0.0616 0.0781 1.0000 Uiso R . . . .
H543 H 0.1681 0.5612 0.1437 0.0787 1.0000 Uiso R . . . .
H633 H 0.1712 0.5051 -0.3883 0.0569 1.0000 Uiso R . . . .
H631 H 0.2197 0.5638 -0.4073 0.0564 1.0000 Uiso R . . . .
H632 H 0.1426 0.5738 -0.3825 0.0557 1.0000 Uiso R . . . .
H161 H 0.3642 0.4457 -0.3078 0.0238 1.0000 Uiso R . . . .
H613 H 0.3822 0.6244 0.0472 0.0537 1.0000 Uiso R . . . .
H612 H 0.3264 0.5681 0.0178 0.0547 1.0000 Uiso R . . . .
H611 H 0.3999 0.5603 0.1028 0.0530 1.0000 Uiso R . . . .
H463 H 0.3073 0.2549 -0.3083 0.0601 1.0000 Uiso R . . . .
H461 H 0.2673 0.3192 -0.2979 0.0590 1.0000 Uiso R . . . .
H462 H 0.2968 0.2759 -0.2043 0.0597 1.0000 Uiso R . . . .
H481 H 0.4508 0.2481 -0.2416 0.0499 1.0000 Uiso R . . . .
H482 H 0.4928 0.3086 -0.1888 0.0500 1.0000 Uiso R . . . .
H483 H 0.4430 0.2669 -0.1347 0.0487 1.0000 Uiso R . . . .
H472 H 0.4000 0.3044 -0.3898 0.0735 1.0000 Uiso R . . . .
H471 H 0.4368 0.3698 -0.3483 0.0739 1.0000 Uiso R . . . .
H473 H 0.3496 0.3651 -0.3918 0.0723 1.0000 Uiso R . . . .
H121 H 0.3969 0.6908 -0.1725 0.0244 1.0000 Uiso R . . . .
H101 H 0.2042 0.7259 -0.0987 0.0296 1.0000 Uiso R . . . .
H501 H 0.2986 0.8759 -0.0795 0.0693 1.0000 Uiso R . . . .
H503 H 0.2666 0.8415 -0.1826 0.0704 1.0000 Uiso R . . . .
H502 H 0.2329 0.8276 -0.0905 0.0693 1.0000 Uiso R . . . .
H511 H 0.4227 0.8443 -0.0735 0.1081 1.0000 Uiso R . . . .
H512 H 0.3937 0.8082 -0.1826 0.1076 1.0000 Uiso R . . . .
H513 H 0.4454 0.7708 -0.0819 0.1083 1.0000 Uiso R . . . .
H522 H 0.3659 0.8161 0.0699 0.0997 1.0000 Uiso R . . . .
H523 H 0.3913 0.7458 0.0568 0.1003 1.0000 Uiso R . . . .
H521 H 0.3060 0.7599 0.0576 0.1007 1.0000 Uiso R . . . .
H61 H 0.0271 0.5404 -0.3038 0.0298 1.0000 Uiso R . . . .
H41 H 0.0316 0.3848 -0.1346 0.0277 1.0000 Uiso R . . . .
H402 H -0.0874 0.3398 -0.3608 0.0685 1.0000 Uiso R . . . .
H401 H -0.0797 0.3585 -0.2452 0.0689 1.0000 Uiso R . . . .
H403 H -0.0105 0.3291 -0.2830 0.0682 1.0000 Uiso R . . . .
H391 H -0.0243 0.4014 -0.4739 0.0647 1.0000 Uiso R . . . .
H392 H 0.0257 0.4619 -0.4304 0.0655 1.0000 Uiso R . . . .
H393 H 0.0538 0.3917 -0.3922 0.0656 1.0000 Uiso R . . . .
H383 H -0.1340 0.4439 -0.4165 0.0705 1.0000 Uiso R . . . .
H381 H -0.0863 0.5062 -0.3843 0.0704 1.0000 Uiso R . . . .
H382 H -0.1236 0.4706 -0.3035 0.0711 1.0000 Uiso R . . . .
H231 H 0.2157 0.4468 0.2283 0.0256 1.0000 Uiso R . . . .
H211 H 0.4097 0.3748 0.2041 0.0223 1.0000 Uiso R . . . .
H422 H 0.3297 0.4744 0.4680 0.0631 1.0000 Uiso R . . . .
H421 H 0.2692 0.4919 0.3714 0.0637 1.0000 Uiso R . . . .
H423 H 0.2754 0.4217 0.4137 0.0622 1.0000 Uiso R . . . .
H441 H 0.4347 0.4097 0.4651 0.0527 1.0000 Uiso R . . . .
H442 H 0.4517 0.3821 0.3657 0.0528 1.0000 Uiso R . . . .
H443 H 0.3872 0.3531 0.4096 0.0534 1.0000 Uiso R . . . .
H432 H 0.4277 0.5171 0.3885 0.0646 1.0000 Uiso R . . . .
H433 H 0.3674 0.5319 0.2881 0.0641 1.0000 Uiso R . . . .
H431 H 0.4383 0.4901 0.2837 0.0651 1.0000 Uiso R . . . .
H642 H 0.0242 0.7457 -0.3863 0.0707 1.0000 Uiso R . . . .
H643 H 0.0335 0.7899 -0.4734 0.0704 1.0000 Uiso R . . . .
H641 H 0.0213 0.7170 -0.4928 0.0693 1.0000 Uiso R . . . .
H591 H 0.4662 0.4285 0.0969 0.0291 1.0000 Uiso R . . . .
C570 C 0.1414(8) 0.2581(7) -0.1472(10) 0.0433 0.58(4) Uani D . P 1 1
C571 C 0.1396(11) 0.2721(11) -0.1663(16) 0.0487 0.42(4) Uani D . P 1 2
C580 C 0.1271(7) 0.1872(7) -0.1513(18) 0.0657 0.58(4) Uani D . P 1 1
C581 C 0.1232(9) 0.2016(11) -0.1885(19) 0.0626 0.42(4) Uani D . P 1 2
C560 C 0.1929(7) 0.2771(6) -0.0447(10) 0.0300 0.58(4) Uani D U P 1 1
C561 C 0.1893(10) 0.2800(8) -0.0655(14) 0.0315 0.42(4) Uani D U P 1 2
H5701 H 0.1652 0.2680 -0.2022 0.0413 0.58(4) Uiso R . P 1 1
H5702 H 0.0940 0.2801 -0.1543 0.0397 0.58(4) Uiso R . P 1 1
H5711 H 0.1639 0.2897 -0.2178 0.0704 0.42(4) Uiso R . P 1 2
H5712 H 0.0933 0.2954 -0.1713 0.0703 0.42(4) Uiso R . P 1 2
H5801 H 0.0904 0.1758 -0.2121 0.0951 0.58(4) Uiso R . P 1 1
H5803 H 0.1724 0.1646 -0.1504 0.0947 0.58(4) Uiso R . P 1 1
H5802 H 0.1111 0.1739 -0.0914 0.0949 0.58(4) Uiso R . P 1 1
H5812 H 0.0883 0.1969 -0.2526 0.0907 0.42(4) Uiso R . P 1 2
H5811 H 0.1686 0.1801 -0.1905 0.0909 0.42(4) Uiso R . P 1 2
H5813 H 0.1036 0.1850 -0.1338 0.0917 0.42(4) Uiso R . P 1 2
H5601 H 0.2387 0.2507 -0.0299 0.0449 0.58(4) Uiso R . P 1 1
H5602 H 0.1682 0.2729 0.0136 0.0450 0.58(4) Uiso R . P 1 1
H5611 H 0.2332 0.2516 -0.0565 0.0286 0.42(4) Uiso R . P 1 2
H5612 H 0.1603 0.2730 -0.0141 0.0290 0.42(4) Uiso R . P 1 2

loop_
_atom_site_aniso_label
_atom_site_aniso_U_11
_atom_site_aniso_U_22
_atom_site_aniso_U_33
_atom_site_aniso_U_23
_atom_site_aniso_U_13
_atom_site_aniso_U_12
C1 0.0200(7) 0.0229(7) 0.0189(7) 0.0028(6) 0.0032(6) -0.0016(6)
S2 0.01929(18) 0.0301(2) 0.01915(18) 0.00149(15) 0.00441(14) -0.00237(14)
C3 0.0191(7) 0.0238(8) 0.0196(7) -0.0006(6) 0.0035(6) -0.0004(6)
C4 0.0224(8) 0.0222(8) 0.0238(8) -0.0012(6) 0.0038(6) -0.0054(6)
C5 0.0211(7) 0.0293(8) 0.0214(8) -0.0021(6) 0.0020(6) -0.0046(6)
C6 0.0229(8) 0.0294(8) 0.0227(8) 0.0025(6) 0.0037(6) -0.0024(6)
C7 0.0204(7) 0.0207(7) 0.0263(8) -0.0007(6) 0.0064(6) -0.0029(6)
S8 0.01960(18) 0.01929(19) 0.0366(2) 0.00183(15) 0.00801(15) -0.00004(14)
C9 0.0194(7) 0.0184(7) 0.0253(8) 0.0025(6) 0.0049(6) -0.0013(6)
C10 0.0245(8) 0.0172(7) 0.0319(8) -0.0022(6) 0.0082(6) 0.0031(6)
C11 0.0235(8) 0.0141(7) 0.0316(8) -0.0004(6) 0.0049(6) 0.0009(6)
C12 0.0206(7) 0.0154(7) 0.0263(8) 0.0029(6) 0.0050(6) -0.0003(6)
C13 0.0229(7) 0.0138(7) 0.0174(7) 0.0035(5) 0.0040(6) 0.0030(5)
S14 0.02235(18) 0.01365(16) 0.01458(17) 0.00237(12) 0.00530(13) 0.00147(12)
C15 0.0207(7) 0.0131(7) 0.0159(7) 0.0030(5) 0.0048(5) 0.0016(5)
C16 0.0292(8) 0.0187(7) 0.0126(7) -0.0007(6) 0.0058(6) 0.0008(6)
C17 0.0287(8) 0.0141(7) 0.0163(7) -0.0025(5) 0.0066(6) 0.0005(6)
C18 0.0224(7) 0.0126(6) 0.0145(7) 0.0021(5) 0.0055(5) 0.0015(5)
S19 0.02510(19) 0.01142(16) 0.01467(16) 0.00088(12) 0.00532(13) 0.00110(13)
C20 0.0251(7) 0.0136(7) 0.0151(7) 0.0006(5) 0.0067(6) -0.0017(5)
C21 0.0221(7) 0.0157(7) 0.0160(7) 0.0025(5) 0.0034(6) -0.0015(5)
C22 0.0264(8) 0.0183(7) 0.0137(7) 0.0004(5) 0.0047(6) -0.0023(6)
C23 0.0264(8) 0.0227(8) 0.0178(7) -0.0006(6) 0.0074(6) 0.0000(6)
C24 0.0251(8) 0.0183(7) 0.0141(7) 0.0001(5) 0.0028(6) -0.0038(6)
C25 0.0189(7) 0.0164(7) 0.0135(6) -0.0003(5) 0.0052(5) 0.0002(5)
C26 0.0193(7) 0.0127(7) 0.0162(7) -0.0017(5) 0.0049(5) -0.0006(5)
C27 0.0228(7) 0.0146(7) 0.0185(7) 0.0023(5) 0.0018(6) -0.0002(6)
C28 0.0192(7) 0.0228(8) 0.0231(8) -0.0041(6) 0.0049(6) -0.0025(6)
O29 0.0263(6) 0.0525(8) 0.0243(6) -0.0038(6) 0.0087(5) 0.0049(6)
O30 0.0272(6) 0.0345(7) 0.0317(6) 0.0080(5) 0.0031(5) -0.0108(5)
O31 0.0274(6) 0.0213(5) 0.0206(5) 0.0028(4) 0.0042(4) 0.0070(4)
O32 0.0393(7) 0.0146(5) 0.0233(6) -0.0024(4) 0.0099(5) -0.0037(5)
O33 0.0229(5) 0.0198(5) 0.0238(5) 0.0030(4) 0.0087(4) 0.0010(4)
O34 0.0347(6) 0.0219(5) 0.0147(5) 0.0018(4) 0.0045(4) 0.0018(5)
O35 0.0339(7) 0.0268(6) 0.0637(9) -0.0100(6) 0.0273(7) -0.0027(5)
O36 0.0252(6) 0.0316(7) 0.0487(8) 0.0160(6) -0.0003(5) -0.0011(5)
C37 0.0367(9) 0.0313(9) 0.0187(8) -0.0033(7) 0.0015(7) -0.0121(7)
C38 0.0367(11) 0.0633(14) 0.0339(10) -0.0080(10) -0.0077(8) -0.0032(10)
C39 0.0496(12) 0.0532(13) 0.0297(10) -0.0101(9) 0.0091(9) -0.0116(10)
C40 0.0533(13) 0.0460(12) 0.0315(10) -0.0031(9) -0.0035(9) -0.0249(10)
C41 0.0293(8) 0.0257(8) 0.0166(7) -0.0038(6) 0.0030(6) 0.0002(7)
C42 0.0399(11) 0.0659(14) 0.0218(9) -0.0181(9) 0.0051(8) 0.0054(10)
C43 0.0603(13) 0.0357(10) 0.0307(10) -0.0080(8) 0.0021(9) -0.0179(10)
C44 0.0436(11) 0.0436(11) 0.0157(8) -0.0006(7) 0.0004(7) 0.0099(8)
C45 0.0536(11) 0.0153(7) 0.0177(8) -0.0038(6) 0.0113(7) 0.0006(7)
C46 0.0576(13) 0.0250(9) 0.0295(9) -0.0063(7) -0.0043(9) -0.0057(8)
C47 0.107(2) 0.0231(9) 0.0237(9) -0.0050(7) 0.0284(11) 0.0053(10)
C48 0.0497(11) 0.0204(8) 0.0349(9) -0.0041(7) 0.0208(8) 0.0056(7)
C49 0.0250(8) 0.0173(8) 0.0563(12) -0.0111(8) 0.0078(8) -0.0009(6)
C50 0.0386(11) 0.0169(8) 0.0824(17) -0.0055(9) 0.0109(11) 0.0015(8)
C51 0.0455(13) 0.0299(11) 0.153(3) -0.0375(15) 0.0443(16) -0.0175(10)
C52 0.090(2) 0.0382(13) 0.0561(15) -0.0193(11) -0.0131(14) -0.0056(13)
O53 0.0289(6) 0.0296(6) 0.0273(6) -0.0073(5) -0.0010(5) -0.0070(5)
C54 0.0735(16) 0.0416(12) 0.0355(11) -0.0196(9) 0.0057(11) -0.0045(11)
O55 0.0297(6) 0.0292(6) 0.0188(5) -0.0067(5) 0.0004(4) -0.0040(5)
O59 0.0267(5) 0.0151(5) 0.0127(5) 0.0005(4) 0.0011(4) 0.0010(4)
O60 0.0310(6) 0.0122(5) 0.0183(5) -0.0027(4) 0.0064(4) -0.0022(4)
C61 0.0598(12) 0.0211(8) 0.0294(9) -0.0048(7) 0.0219(9) 0.0068(8)
O62 0.0268(6) 0.0184(5) 0.0261(6) -0.0049(4) 0.0036(5) -0.0041(4)
C63 0.0306(9) 0.0439(11) 0.0301(9) -0.0123(8) -0.0028(7) -0.0032(8)
C64 0.0455(12) 0.0397(11) 0.0568(13) 0.0156(10) 0.0198(10) 0.0118(9)
N65 0.0497(10) 0.0298(8) 0.0355(9) 0.0068(7) 0.0125(7) -0.0014(7)
O66 0.0555(10) 0.0614(11) 0.0612(10) 0.0003(8) 0.0278(8) 0.0175(8)
O67 0.0812(13) 0.0459(10) 0.0573(11) 0.0007(8) -0.0034(9) -0.0137(9)
C570 0.033(3) 0.044(4) 0.049(4) -0.017(3) 0.003(3) -0.006(3)
C571 0.038(4) 0.051(6) 0.050(6) -0.036(5) -0.002(4) -0.005(4)
C580 0.051(3) 0.048(4) 0.088(7) -0.036(4) -0.004(4) -0.009(3)
C581 0.051(4) 0.058(7) 0.070(7) -0.041(5) -0.002(5) -0.008(4)
C560 0.032(2) 0.026(2) 0.028(3) -0.010(2) 0.000(2) -0.0121(18)
C561 0.032(3) 0.032(3) 0.029(4) -0.008(3) 0.005(3) -0.004(2)

loop_
_atom_type_symbol
_atom_type_scat_dispersion_real
_atom_type_scat_dispersion_imag
_atom_type_scat_Cromer_Mann_a1
_atom_type_scat_Cromer_Mann_b1
_atom_type_scat_Cromer_Mann_a2
_atom_type_scat_Cromer_Mann_b2
_atom_type_scat_Cromer_Mann_a3
_atom_type_scat_Cromer_Mann_b3
_atom_type_scat_Cromer_Mann_a4
_atom_type_scat_Cromer_Mann_b4
_atom_type_scat_Cromer_Mann_c
_atom_type_scat_source
C 0.0181 0.0091 2.3100 20.8439 1.0200 10.2075 1.5886 0.5687 0.8650 51.6512 0.2156 'International Tables Vol C 4.2.6.8 and 6.1.1.4'
H 0.0000 0.0000 0.4930 10.5109 0.3229 26.1257 0.1402 3.1424 0.0408 57.7998 0.0030 'International Tables Vol C 4.2.6.8 and 6.1.1.4'
O 0.0492 0.0322 3.0485 13.2771 2.2868 5.7011 1.5463 0.3239 0.8670 32.9089 0.2508 'International Tables Vol C 4.2.6.8 and 6.1.1.4'
S 0.3331 0.5567 6.9053 1.4679 5.2034 22.2151 1.4379 0.2536 1.5863 56.1720 0.8669 'International Tables Vol C 4.2.6.8 and 6.1.1.4'
N 0.0311 0.0180 12.2126 0.0057 3.1322 9.8933 2.0125 28.9975 1.1663 0.5826 -11.5290 'International Tables Vol C 4.2.6.8 and 6.1.1.4'

loop_
_geom_angle_atom_site_label_1
_geom_angle_atom_site_label_2
_geom_angle_atom_site_label_3
_geom_angle
_geom_angle_publ_flag
S2 C1 C23 116.38(12) yes
S2 C1 C24 121.47(12) yes
C23 C1 C24 122.06(14) yes
C1 S2 C3 108.58(7) yes
C1 S2 O29 107.06(7) yes
C3 S2 O29 107.47(8) yes
C1 S2 O30 108.27(8) yes
C3 S2 O30 106.93(7) yes
O29 S2 O30 118.23(8) yes
S2 C3 C4 115.44(12) yes
S2 C3 C28 122.68(12) yes
C4 C3 C28 121.53(15) yes
C3 C4 C5 121.45(15) yes
C3 C4 H41 118.5 no
C5 C4 H41 120.0 no
C4 C5 C6 117.29(15) yes
C4 C5 C37 122.96(15) yes
C6 C5 C37 119.74(15) yes
C5 C6 C7 121.79(15) yes
C5 C6 H61 119.0 no
C7 C6 H61 119.2 no
C6 C7 S8 115.41(12) yes
C6 C7 C28 121.12(15) yes
S8 C7 C28 123.21(12) yes
C7 S8 C9 110.83(7) yes
C7 S8 O35 108.46(8) yes
C9 S8 O35 106.86(8) yes
C7 S8 O36 105.88(8) yes
C9 S8 O36 106.58(8) yes
O35 S8 O36 118.18(9) yes
S8 C9 C10 116.14(12) yes
S8 C9 C27 121.96(12) yes
C10 C9 C27 121.41(14) yes
C9 C10 C11 121.38(15) yes
C9 C10 H101 118.2 no
C11 C10 H101 120.4 no
C10 C11 C12 117.32(14) yes
C10 C11 C49 120.42(15) yes
C12 C11 C49 122.19(15) yes
C11 C12 C13 120.93(15) yes
C11 C12 H121 120.6 no
C13 C12 H121 118.4 no
C12 C13 S14 118.03(12) yes
C12 C13 C27 121.92(14) yes
S14 C13 C27 119.88(11) yes
C13 S14 C15 104.02(7) yes
C13 S14 O33 107.45(7) yes
C15 S14 O33 108.10(7) yes
C13 S14 O34 110.73(7) yes
C15 S14 O34 108.05(7) yes
O33 S14 O34 117.62(7) yes
S14 C15 C16 117.69(11) yes
S14 C15 C26 120.28(11) yes
C16 C15 C26 121.50(13) yes
C15 C16 C17 123.11(13) yes
C15 C16 H161 116.7 no
C17 C16 H161 120.2 no
C16 C17 C18 115.22(13) yes
C16 C17 C45 117.75(13) yes
C18 C17 C45 126.79(13) yes
C17 C18 S19 126.97(11) yes
C17 C18 C25 120.84(13) yes
S19 C18 C25 112.18(10) yes
C18 S19 C20 102.52(7) yes
C18 S19 O31 107.24(7) yes
C20 S19 O31 106.84(7) yes
C18 S19 O32 112.36(7) yes
C20 S19 O32 108.93(7) yes
O31 S19 O32 117.75(7) yes
S19 C20 C21 116.78(12) yes
S19 C20 C24 122.24(11) yes
C21 C20 C24 120.90(14) yes
C20 C21 C22 122.18(14) yes
C20 C21 H211 118.8 no
C22 C21 H211 119.0 no
C21 C22 C23 116.80(14) yes
C21 C22 C41 120.36(14) yes
C23 C22 C41 122.65(14) yes
C1 C23 C22 121.31(15) yes
C1 C23 H231 118.6 no
C22 C23 H231 120.1 no
C20 C24 C1 116.50(13) yes
C20 C24 O55 123.01(14) yes
C1 C24 O55 120.45(14) yes
C18 C25 C26 120.69(13) yes
C18 C25 O59 124.09(13) yes
C26 C25 O59 115.22(12) yes
C25 C26 C15 117.39(13) yes
C25 C26 O60 122.44(13) yes
C15 C26 O60 119.88(13) yes
C9 C27 C13 116.88(14) yes
C9 C27 O62 121.40(14) yes
C13 C27 O62 121.41(14) yes
C7 C28 C3 116.74(14) yes
C7 C28 O53 121.56(14) yes
C3 C28 O53 121.43(15) yes
C5 C37 C38 109.07(15) yes
C5 C37 C39 107.75(15) yes
C38 C37 C39 110.56(17) yes
C5 C37 C40 111.18(14) yes
C38 C37 C40 109.65(18) yes
C39 C37 C40 108.61(17) yes
C37 C38 H383 108.4 no
C37 C38 H381 109.3 no
H383 C38 H381 109.2 no
C37 C38 H382 109.2 no
H383 C38 H382 110.1 no
H381 C38 H382 110.7 no
C37 C39 H391 109.3 no
C37 C39 H392 110.1 no
H391 C39 H392 108.4 no
C37 C39 H393 110.8 no
H391 C39 H393 109.7 no
H392 C39 H393 108.5 no
C37 C40 H402 108.6 no
C37 C40 H401 112.2 no
H402 C40 H401 108.1 no
C37 C40 H403 112.0 no
H402 C40 H403 106.5 no
H401 C40 H403 109.1 no
C22 C41 C42 111.93(14) yes
C22 C41 C43 107.69(14) yes
C42 C41 C43 109.32(17) yes
C22 C41 C44 110.47(14) yes
C42 C41 C44 108.89(15) yes
C43 C41 C44 108.47(16) yes
C41 C42 H422 110.0 no
C41 C42 H421 112.8 no
H422 C42 H421 107.4 no
C41 C42 H423 109.4 no
H422 C42 H423 108.5 no
H421 C42 H423 108.7 no
C41 C43 H432 108.8 no
C41 C43 H433 109.1 no
H432 C43 H433 107.8 no
C41 C43 H431 112.1 no
H432 C43 H431 109.2 no
H433 C43 H431 109.9 no
C41 C44 H441 107.7 no
C41 C44 H442 111.6 no
H441 C44 H442 109.4 no
C41 C44 H443 110.5 no
H441 C44 H443 108.6 no
H442 C44 H443 109.1 no
C17 C45 C46 111.75(15) yes
C17 C45 C47 109.64(13) yes
C46 C45 C47 107.22(17) yes
C17 C45 C48 110.28(14) yes
C46 C45 C48 112.75(15) yes
C47 C45 C48 104.90(16) yes
C45 C46 H463 109.3 no
C45 C46 H461 109.0 no
H463 C46 H461 110.5 no
C45 C46 H462 111.7 no
H463 C46 H462 107.3 no
H461 C46 H462 108.9 no
C45 C47 H472 109.6 no
C45 C47 H471 111.7 no
H472 C47 H471 108.3 no
C45 C47 H473 108.3 no
H472 C47 H473 109.3 no
H471 C47 H473 109.6 no
C45 C48 H481 111.1 no
C45 C48 H482 109.3 no
H481 C48 H482 108.0 no
C45 C48 H483 112.6 no
H481 C48 H483 107.1 no
H482 C48 H483 108.5 no
C11 C49 C50 110.26(15) yes
C11 C49 C51 112.00(16) yes
C50 C49 C51 109.69(19) yes
C11 C49 C52 108.26(16) yes
C50 C49 C52 107.20(19) yes
C51 C49 C52 109.3(2) yes
C49 C50 H501 109.5 no
C49 C50 H503 109.7 no
H501 C50 H503 108.4 no
C49 C50 H502 112.8 no
H501 C50 H502 108.7 no
H503 C50 H502 107.6 no
C49 C51 H511 107.5 no
C49 C51 H512 104.5 no
H511 C51 H512 110.5 no
C49 C51 H513 109.3 no
H511 C51 H513 111.3 no
H512 C51 H513 113.4 no
C49 C52 H522 109.4 no
C49 C52 H523 106.0 no
H522 C52 H523 108.5 no
C49 C52 H521 111.9 no
H522 C52 H521 110.7 no
H523 C52 H521 110.1 no
C28 O53 C54 118.33(15) yes
O53 C54 H541 107.3 no
O53 C54 H542 110.5 no
H541 C54 H542 108.9 no
O53 C54 H543 109.6 no
H541 C54 H543 109.1 no
H542 C54 H543 111.3 no
C24 O55 C560 109.1(5) yes
C24 O55 C561 119.8(7) yes
C25 O59 H591 112.3 no
C26 O60 C61 116.39(12) yes
O60 C61 H613 105.6 no
O60 C61 H612 111.1 no
H613 C61 H612 110.8 no
O60 C61 H611 110.9 no
H613 C61 H611 109.0 no
H612 C61 H611 109.4 no
C27 O62 C63 115.59(13) yes
O62 C63 H633 107.2 no
O62 C63 H631 110.5 no
H633 C63 H631 112.0 no
O62 C63 H632 109.6 no
H633 C63 H632 108.3 no
H631 C63 H632 109.2 no
N65 C64 H642 108.6 no
N65 C64 H643 109.0 no
H642 C64 H643 110.0 no
N65 C64 H641 109.0 no
H642 C64 H641 110.3 no
H643 C64 H641 109.9 no
C64 N65 O66 118.10(19) yes
C64 N65 O67 118.1(2) yes
O66 N65 O67 123.8(2) yes
C580 C570 C560 110.8(8) yes
C580 C570 H5701 106.9 no
C560 C570 H5701 109.9 no
C580 C570 H5702 108.5 no
C560 C570 H5702 108.3 no
H5701 C570 H5702 112.6 no
C581 C571 C561 110.3(12) yes
C581 C571 H5711 109.2 no
C561 C571 H5711 108.9 no
C581 C571 H5712 110.1 no
C561 C571 H5712 110.6 no
H5711 C571 H5712 107.7 no
C570 C580 H5801 110.9 no
C570 C580 H5803 109.9 no
H5801 C580 H5803 108.7 no
C570 C580 H5802 110.0 no
H5801 C580 H5802 110.6 no
H5803 C580 H5802 106.7 no
C571 C581 H5812 109.8 no
C571 C581 H5811 109.1 no
H5812 C581 H5811 109.3 no
C571 C581 H5813 107.1 no
H5812 C581 H5813 111.4 no
H5811 C581 H5813 110.1 no
C570 C560 O55 106.9(7) yes
C570 C560 H5601 110.6 no
O55 C560 H5601 108.1 no
C570 C560 H5602 112.6 no
O55 C560 H5602 110.0 no
H5601 C560 H5602 108.5 no
C571 C561 O55 108.8(10) yes
C571 C561 H5611 111.0 no
O55 C561 H5611 108.4 no
C571 C561 H5612 108.4 no
O55 C561 H5612 107.0 no
H5611 C561 H5612 113.0 no

loop_
_geom_bond_atom_site_label_1
_geom_bond_atom_site_label_2
_geom_bond_distance
_geom_bond_publ_flag
C1 S2 1.7764(16) yes
C1 C23 1.395(2) yes
C1 C24 1.394(2) yes
S2 C3 1.7819(16) yes
S2 O29 1.4360(13) yes
S2 O30 1.4361(13) yes
C3 C4 1.393(2) yes
C3 C28 1.396(2) yes
C4 C5 1.384(2) yes
C4 H41 0.931 no
C5 C6 1.388(2) yes
C5 C37 1.549(2) yes
C6 C7 1.390(2) yes
C6 H61 0.934 no
C7 S8 1.7830(16) yes
C7 C28 1.400(2) yes
S8 C9 1.7769(16) yes
S8 O35 1.4354(14) yes
S8 O36 1.4397(14) yes
C9 C10 1.392(2) yes
C9 C27 1.394(2) yes
C10 C11 1.396(2) yes
C10 H101 0.932 no
C11 C12 1.391(2) yes
C11 C49 1.537(2) yes
C12 C13 1.394(2) yes
C12 H121 0.917 no
C13 S14 1.7714(15) yes
C13 C27 1.391(2) yes
S14 C15 1.7720(14) yes
S14 O33 1.4415(12) yes
S14 O34 1.4369(11) yes
C15 C16 1.386(2) yes
C15 C26 1.385(2) yes
C16 C17 1.389(2) yes
C16 H161 0.943 no
C17 C18 1.429(2) yes
C17 C45 1.548(2) yes
C18 S19 1.7948(14) yes
C18 C25 1.408(2) yes
S19 C20 1.7932(15) yes
S19 O31 1.4406(12) yes
S19 O32 1.4292(11) yes
C20 C21 1.393(2) yes
C20 C24 1.401(2) yes
C21 C22 1.394(2) yes
C21 H211 0.935 no
C22 C23 1.386(2) yes
C22 C41 1.535(2) yes
C23 H231 0.923 no
C24 O55 1.3674(18) yes
C25 C26 1.398(2) yes
C25 O59 1.3542(17) yes
C26 O60 1.3619(17) yes
C27 O62 1.3670(18) yes
C28 O53 1.3634(19) yes
C37 C38 1.507(3) yes
C37 C39 1.540(3) yes
C37 C40 1.530(3) yes
C38 H383 0.967 no
C38 H381 0.978 no
C38 H382 0.987 no
C39 H391 0.981 no
C39 H392 0.995 no
C39 H393 0.991 no
C40 H402 0.974 no
C40 H401 0.992 no
C40 H403 0.992 no
C41 C42 1.521(2) yes
C41 C43 1.539(3) yes
C41 C44 1.528(2) yes
C42 H422 0.954 no
C42 H421 0.974 no
C42 H423 0.971 no
C43 H432 0.974 no
C43 H433 0.975 no
C43 H431 0.976 no
C44 H441 0.955 no
C44 H442 0.969 no
C44 H443 0.974 no
C45 C46 1.530(3) yes
C45 C47 1.549(2) yes
C45 C48 1.536(3) yes
C46 H463 0.953 no
C46 H461 0.956 no
C46 H462 0.955 no
C47 H472 0.973 no
C47 H471 0.978 no
C47 H473 0.966 no
C48 H481 0.961 no
C48 H482 0.985 no
C48 H483 0.961 no
C49 C50 1.523(3) yes
C49 C51 1.514(3) yes
C49 C52 1.553(3) yes
C50 H501 0.964 no
C50 H503 0.961 no
C50 H502 0.966 no
C51 H511 0.977 no
C51 H512 1.016 no
C51 H513 0.981 no
C52 H522 0.965 no
C52 H523 0.981 no
C52 H521 0.987 no
O53 C54 1.445(2) yes
C54 H541 0.955 no
C54 H542 0.946 no
C54 H543 0.947 no
O55 C560 1.505(12) yes
O55 C561 1.447(17) yes
O59 H591 0.799 no
O60 C61 1.442(2) yes
C61 H613 0.936 no
C61 H612 0.962 no
C61 H611 0.962 no
O62 C63 1.449(2) yes
C63 H633 0.956 no
C63 H631 0.958 no
C63 H632 0.957 no
C64 N65 1.464(3) yes
C64 H642 0.937 no
C64 H643 0.953 no
C64 H641 0.961 no
N65 O66 1.207(2) yes
N65 O67 1.210(2) yes
C570 C580 1.517(10) yes
C570 C560 1.542(13) yes
C570 H5701 0.977 no
C570 H5702 0.979 no
C571 C581 1.532(15) yes
C571 C561 1.466(16) yes
C571 H5711 0.991 no
C571 H5712 0.980 no
C580 H5801 0.967 no
C580 H5803 0.965 no
C580 H5802 0.971 no
C581 H5812 0.957 no
C581 H5811 0.964 no
C581 H5813 0.968 no
C560 H5601 0.995 no
C560 H5602 1.011 no
C561 H5611 0.995 no
C561 H5612 0.990 no

loop_
_geom_hbond_atom_site_label_D
_geom_hbond_atom_site_label_H
_geom_hbond_atom_site_label_A
_geom_hbond_site_symmetry_A
_geom_hbond_angle_DHA
_geom_hbond_distance_DH
_geom_hbond_distance_HA
_geom_hbond_distance_DA
_geom_hbond_publ_flag
C54 H541 O67 3_565 133 0.95 2.53 3.257(5) yes
C63 H631 O34 . 127 0.96 2.36 3.035(5) yes
C63 H632 O36 . 139 0.96 2.55 3.333(5) yes
C46 H462 O32 . 138 0.95 2.21 2.986(5) yes
C48 H483 O32 . 134 0.96 2.29 3.042(5) yes
C40 H402 O66 2_564 165 0.97 2.59 3.535(5) yes
C21 H211 O33 2_665 156 0.93 2.53 3.406(5) yes
C64 H643 O30 4_554 134 0.95 2.44 3.176(5) yes
C64 H643 O35 3_564 125 0.95 2.45 3.092(5) yes
O59 H591 O31 . 132 0.80 2.25 2.841(5) yes
O59 H591 O33 2_665 142 0.80 2.20 2.873(5) yes
C560 H5601 O32 . 131 1.00 2.25 2.998(5) yes
C561 H5601 O32 . 124 1.12 2.25 3.016(5) yes
C560 H5611 O32 . 132 0.97 2.26 2.998(5) yes
C561 H5611 O32 . 132 0.99 2.26 3.016(5) yes
C560 H5612 O30 . 130 0.82 2.46 3.051(5) yes
C561 H5612 O30 . 124 0.99 2.46 3.125(5) yes
